data_1506217
loop_
_publ_author_name
'Chebny, Vincent J.'
'Dhar, Dwairath'
'Lindeman, Sergey V.'
'Rathore, Rajendra'

_publ_section_title
;
 Simultaneous ejection of six electrons at a constant potential by
 hexakis(4-ferrocenylphenyl)benzene.
;
_journal_issue 22
_journal_name_full 'Organic letters'
_journal_page_first 5041
_journal_page_last 5044
_journal_paper_doi 10.1021/ol061904d
_journal_volume 8
_journal_year 2006
_chemical_formula_sum 'C16 H13 Fe I'
_chemical_formula_weight 388.01
_chemical_name_systematic
; 
 ? 
;
_space_group_IT_number 9
_symmetry_cell_setting monoclinic
_symmetry_space_group_name_Hall 'C -2yc'
_symmetry_space_group_name_H-M 'C 1 c 1'
_atom_sites_solution_hydrogens difmap
_atom_sites_solution_primary direct
_atom_sites_solution_secondary difmap
_audit_creation_method SHELXL-97
_cell_angle_alpha 90.00
_cell_angle_beta 103.565(2)
_cell_angle_gamma 90.00
_cell_formula_units_Z 8
_cell_length_a 7.8618(3)
_cell_length_b 23.0451(7)
_cell_length_c 15.4970(5)
_cell_measurement_reflns_used 9347
_cell_measurement_temperature 100(2)
_cell_measurement_theta_max 61
_cell_measurement_theta_min 4
_cell_volume 2729.36(16)
_computing_cell_refinement 'SAINT v7.23A (Bruker, 2005)'
_computing_data_collection 'APEX2 v2.0-2 (Bruker, 2005)'
_computing_data_reduction 'SADABS-2004/1 (Bruker, 2005)'
_computing_molecular_graphics 'XP v5.1 (Bruker, 1998)'
_computing_publication_material 'XCIF v6.12 (Bruker, 2001)'
_computing_structure_refinement 'SHELXL-97 v.97-2 (Sheldrick, 1993-1997)'
_computing_structure_solution 'XS/SHELXTL v6.12 (Bruker, 2001)'
_diffrn_ambient_temperature 100(2)
_diffrn_measured_fraction_theta_full 0.982
_diffrn_measured_fraction_theta_max 0.982
_diffrn_measurement_device_type 'Bruker APEX2 CCD detector'
_diffrn_measurement_method '\w scans'
_diffrn_radiation_monochromator graphite
_diffrn_radiation_source 'fine-focus sealed tube'
_diffrn_radiation_type CuK\a
_diffrn_radiation_wavelength 1.54178
_diffrn_reflns_av_R_equivalents 0.0454
_diffrn_reflns_av_sigmaI/netI 0.0544
_diffrn_reflns_limit_h_max 7
_diffrn_reflns_limit_h_min -8
_diffrn_reflns_limit_k_max 26
_diffrn_reflns_limit_k_min 0
_diffrn_reflns_limit_l_max 17
_diffrn_reflns_limit_l_min -17
_diffrn_reflns_number 21624
_diffrn_reflns_theta_full 61.00
_diffrn_reflns_theta_max 61.00
_diffrn_reflns_theta_min 4.83
_exptl_absorpt_coefficient_mu 26.423
_exptl_absorpt_correction_T_max 0.0766
_exptl_absorpt_correction_T_min 0.0223
_exptl_absorpt_correction_type numerical
_exptl_crystal_colour orange
_exptl_crystal_density_diffrn 1.889
_exptl_crystal_density_method 'not measured'
_exptl_crystal_description block
_exptl_crystal_F_000 1504
_exptl_crystal_size_max 0.60
_exptl_crystal_size_mid 0.23
_exptl_crystal_size_min 0.20
_refine_diff_density_max 1.170
_refine_diff_density_min -0.780
_refine_diff_density_rms 0.135
_refine_ls_abs_structure_details 'Flack H D (1983), Acta Cryst. A39, 876-881'
_refine_ls_abs_structure_Flack 0.167(13)
_refine_ls_extinction_coef 0.00037(3)
_refine_ls_extinction_expression Fc^*^=kFc[1+0.001xFc^2^\l^3^/sin(2\q)]^-1/4^
_refine_ls_extinction_method SHELXL
_refine_ls_goodness_of_fit_ref 1.065
_refine_ls_hydrogen_treatment constr
_refine_ls_matrix_type full
_refine_ls_number_parameters 327
_refine_ls_number_reflns 3474
_refine_ls_number_restraints 2
_refine_ls_restrained_S_all 1.065
_refine_ls_R_factor_all 0.0379
_refine_ls_R_factor_gt 0.0377
_refine_ls_shift/su_max 0.007
_refine_ls_shift/su_mean 0.001
_refine_ls_structure_factor_coef Fsqd
_refine_ls_weighting_details 'calc w=1/[\s^2^(Fo^2^)+(0.0400P)^2^+27.6512P] where P=(Fo^2^+2Fc^2^)/3'
_refine_ls_weighting_scheme calc
_refine_ls_wR_factor_gt 0.0962
_refine_ls_wR_factor_ref 0.0964
_reflns_number_gt 3437
_reflns_number_total 3474
_reflns_threshold_expression >2sigma(I)
_cod_data_source_file ol061904dsi20060918_040322.cif
_cod_data_source_block raj5ca
_cod_original_sg_symbol_H-M 'C c'
_cod_database_code 1506217

loop_
_symmetry_equiv_pos_as_xyz
'x, y, z'
'x, -y, z+1/2'
'x+1/2, y+1/2, z'
'x+1/2, -y+1/2, z+1/2'

loop_
_atom_site_label
_atom_site_type_symbol
_atom_site_fract_x
_atom_site_fract_y
_atom_site_fract_z
_atom_site_U_iso_or_equiv
_atom_site_adp_type
_atom_site_occupancy
_atom_site_symmetry_multiplicity
_atom_site_calc_flag
_atom_site_refinement_flags
I1 I -1.49622(7) 0.18764(2) -1.05955(4) 0.0277(2) Uani 1 1 d .
Fe1 Fe -1.43386(18) 0.52054(6) -0.96345(9) 0.0197(3) Uani 1 1 d .
C1 C -1.3378(12) 0.4573(4) -1.0348(6) 0.0208(19) Uani 1 1 d .
C2 C -1.1965(12) 0.4850(4) -0.9711(6) 0.0187(19) Uani 1 1 d .
H2A H -1.1122 0.4650 -0.9217 0.022 Uiso 1 1 calc R
C3 C -1.1999(13) 0.5465(4) -0.9901(6) 0.023(2) Uani 1 1 d .
H3A H -1.1181 0.5763 -0.9566 0.027 Uiso 1 1 calc R
C4 C -1.3409(13) 0.5568(4) -1.0641(7) 0.026(2) Uani 1 1 d .
H4A H -1.3757 0.5954 -1.0922 0.031 Uiso 1 1 calc R
C5 C -1.4244(13) 0.5034(4) -1.0913(6) 0.024(2) Uani 1 1 d .
H5A H -1.5288 0.4984 -1.1419 0.028 Uiso 1 1 calc R
C6 C -1.4587(14) 0.5619(4) -0.8498(6) 0.028(2) Uani 1 1 d .
H6A H -1.3705 0.5886 -0.8130 0.034 Uiso 1 1 calc R
C7 C -1.4656(14) 0.5004(5) -0.8388(6) 0.029(2) Uani 1 1 d .
H7A H -1.3841 0.4767 -0.7930 0.035 Uiso 1 1 calc R
C8 C -1.6078(15) 0.4788(4) -0.9064(7) 0.033(2) Uani 1 1 d .
H8A H -1.6451 0.4374 -0.9159 0.039 Uiso 1 1 calc R
C9 C -1.6864(14) 0.5272(5) -0.9581(6) 0.029(2) Uani 1 1 d .
H9A H -1.7891 0.5254 -1.0102 0.034 Uiso 1 1 calc R
C10 C -1.5962(14) 0.5786(4) -0.9230(6) 0.026(2) Uani 1 1 d .
H10A H -1.6231 0.6189 -0.9460 0.031 Uiso 1 1 calc R
C11 C -1.3779(12) 0.3959(4) -1.0376(5) 0.0194(19) Uani 1 1 d .
C12 C -1.5171(13) 0.3741(4) -1.1045(7) 0.028(2) Uani 1 1 d .
H12A H -1.5879 0.4000 -1.1454 0.033 Uiso 1 1 calc R
C13 C -1.5510(14) 0.3148(4) -1.1106(6) 0.027(2) Uani 1 1 d .
H13A H -1.6446 0.3001 -1.1557 0.032 Uiso 1 1 calc R
C14 C -1.4475(12) 0.2770(4) -1.0505(6) 0.020(2) Uani 1 1 d .
C15 C -1.3117(13) 0.2986(4) -0.9845(6) 0.023(2) Uani 1 1 d .
H15A H -1.2406 0.2729 -0.9434 0.028 Uiso 1 1 calc R
C16 C -1.2799(13) 0.3577(4) -0.9786(6) 0.0218(19) Uani 1 1 d .
H16A H -1.1877 0.3721 -0.9325 0.026 Uiso 1 1 calc R
I2 I -0.43280(7) -0.06199(2) -0.71957(4) 0.0314(2) Uani 1 1 d .
Fe2 Fe -0.69380(19) 0.26324(6) -0.79577(10) 0.0220(3) Uani 1 1 d .
C1A C -0.4918(12) 0.2111(4) -0.7241(6) 0.027(2) Uani 1 1 d .
C2A C -0.4246(13) 0.2540(4) -0.7789(8) 0.031(2) Uani 1 1 d .
H2AA H -0.3649 0.2441 -0.8273 0.037 Uiso 1 1 calc R
C3A C -0.4635(14) 0.3103(4) -0.7561(8) 0.036(3) Uani 1 1 d .
H3AA H -0.4343 0.3468 -0.7843 0.044 Uiso 1 1 calc R
C4A C -0.5535(16) 0.3068(4) -0.6857(8) 0.037(3) Uani 1 1 d .
H4AA H -0.5965 0.3405 -0.6562 0.045 Uiso 1 1 calc R
C5A C -0.5701(14) 0.2482(4) -0.6649(7) 0.031(2) Uani 1 1 d .
H5AA H -0.6285 0.2335 -0.6184 0.037 Uiso 1 1 calc R
C6A C -0.8431(14) 0.2139(4) -0.8947(7) 0.030(2) Uani 1 1 d .
H6AA H -0.8096 0.1754 -0.9155 0.036 Uiso 1 1 calc R
C7A C -0.9269(13) 0.2231(4) -0.8241(6) 0.026(2) Uani 1 1 d .
H7AA H -0.9651 0.1921 -0.7876 0.031 Uiso 1 1 calc R
C8A C -0.9489(12) 0.2849(4) -0.8145(7) 0.025(2) Uani 1 1 d .
H8AA H -1.0048 0.3043 -0.7704 0.030 Uiso 1 1 calc R
C9A C -0.8735(15) 0.3133(5) -0.8790(8) 0.036(3) Uani 1 1 d .
H9AA H -0.8659 0.3561 -0.8876 0.043 Uiso 1 1 calc R
C10A C -0.8095(14) 0.2691(5) -0.9285(7) 0.034(2) Uani 1 1 d .
H10B H -0.7472 0.2759 -0.9769 0.041 Uiso 1 1 calc R
C11A C -0.4810(11) 0.1497(4) -0.7238(6) 0.025(2) Uani 1 1 d .
C12A C -0.5389(15) 0.1161(5) -0.6617(7) 0.034(2) Uani 1 1 d .
H12B H -0.5865 0.1350 -0.6182 0.041 Uiso 1 1 calc R
C13A C -0.5293(15) 0.0563(4) -0.6613(7) 0.031(2) Uani 1 1 d .
H13B H -0.5767 0.0341 -0.6210 0.037 Uiso 1 1 calc R
C14A C -0.4490(13) 0.0295(3) -0.7212(7) 0.0217(19) Uani 1 1 d .
C15A C -0.3883(13) 0.0612(4) -0.7836(6) 0.021(2) Uani 1 1 d .
H15B H -0.3379 0.0421 -0.8259 0.026 Uiso 1 1 calc R
C16A C -0.4014(12) 0.1200(4) -0.7839(6) 0.022(2) Uani 1 1 d .
H16B H -0.3559 0.1417 -0.8255 0.027 Uiso 1 1 calc R

loop_
_atom_site_aniso_label
_atom_site_aniso_U_11
_atom_site_aniso_U_22
_atom_site_aniso_U_33
_atom_site_aniso_U_23
_atom_site_aniso_U_13
_atom_site_aniso_U_12
I1 0.0349(4) 0.0175(3) 0.0278(3) -0.0027(2) 0.0016(2) -0.0010(2)
Fe1 0.0225(8) 0.0169(7) 0.0183(7) 0.0000(6) 0.0022(6) -0.0004(6)
C1 0.019(5) 0.033(5) 0.009(4) 0.013(4) 0.000(3) 0.004(4)
C2 0.015(5) 0.019(5) 0.019(5) -0.001(4) -0.001(4) -0.002(3)
C3 0.031(6) 0.005(4) 0.032(5) 0.002(4) 0.007(4) -0.002(4)
C4 0.024(6) 0.021(5) 0.033(6) 0.006(4) 0.008(4) 0.002(4)
C5 0.025(5) 0.027(5) 0.019(5) -0.003(4) 0.006(4) 0.005(4)
C6 0.033(6) 0.030(6) 0.018(5) -0.002(4) -0.002(4) 0.007(4)
C7 0.039(6) 0.040(6) 0.010(5) 0.003(4) 0.010(4) 0.003(5)
C8 0.046(7) 0.020(5) 0.035(6) -0.009(4) 0.015(5) -0.010(4)
C9 0.033(6) 0.038(6) 0.016(5) -0.003(4) 0.008(4) -0.002(4)
C10 0.031(6) 0.022(5) 0.026(5) 0.008(4) 0.008(4) 0.009(4)
C11 0.023(5) 0.026(5) 0.008(4) -0.002(3) 0.001(3) 0.000(4)
C12 0.023(6) 0.023(5) 0.031(5) -0.008(4) -0.004(4) 0.002(4)
C13 0.033(6) 0.024(5) 0.018(5) 0.007(4) -0.006(4) -0.002(4)
C14 0.021(5) 0.013(4) 0.023(5) -0.005(4) 0.002(4) 0.003(3)
C15 0.033(6) 0.020(5) 0.013(4) -0.002(4) -0.003(4) -0.001(4)
C16 0.024(5) 0.018(4) 0.018(5) 0.000(4) -0.005(4) -0.002(4)
I2 0.0432(4) 0.0175(3) 0.0278(3) 0.0017(2) -0.0029(3) 0.0006(3)
Fe2 0.0206(8) 0.0155(7) 0.0259(8) -0.0019(6) -0.0026(6) 0.0014(6)
C1A 0.021(6) 0.036(6) 0.022(5) -0.002(4) 0.000(4) 0.001(4)
C2A 0.014(5) 0.025(5) 0.053(7) 0.018(5) 0.006(5) 0.002(4)
C3A 0.022(6) 0.021(5) 0.058(7) 0.005(4) -0.008(5) -0.006(4)
C4A 0.036(7) 0.026(6) 0.041(7) -0.017(5) -0.009(5) 0.005(4)
C5A 0.026(6) 0.030(6) 0.030(6) -0.012(4) -0.009(4) 0.005(4)
C6A 0.026(6) 0.024(5) 0.035(6) -0.010(4) -0.001(4) 0.003(4)
C7A 0.026(5) 0.025(5) 0.024(5) -0.002(4) 0.001(4) -0.003(4)
C8A 0.016(5) 0.024(5) 0.031(5) 0.000(4) -0.001(4) 0.003(4)
C9A 0.023(6) 0.040(7) 0.044(7) -0.012(5) 0.003(5) -0.004(4)
C10A 0.025(6) 0.040(6) 0.032(6) 0.004(5) -0.004(4) 0.006(4)
C11A 0.013(5) 0.031(5) 0.025(5) -0.005(4) -0.006(4) 0.002(4)
C12A 0.033(6) 0.034(6) 0.039(6) -0.005(5) 0.015(5) 0.001(5)
C13A 0.037(7) 0.024(5) 0.034(6) 0.004(4) 0.013(5) 0.001(4)
C14A 0.022(5) 0.013(4) 0.026(5) 0.001(4) -0.002(4) 0.005(4)
C15A 0.026(5) 0.020(5) 0.017(5) -0.002(3) 0.001(4) 0.002(4)
C16A 0.026(6) 0.024(5) 0.014(4) 0.005(4) 0.001(4) -0.005(4)

loop_
_atom_type_symbol
_atom_type_description
_atom_type_scat_dispersion_real
_atom_type_scat_dispersion_imag
_atom_type_scat_source
C C 0.0181 0.0091 'International Tables Vol C Tables 4.2.6.8 and 6.1.1.4'
H H 0.0000 0.0000 'International Tables Vol C Tables 4.2.6.8 and 6.1.1.4'
Fe Fe -1.1336 3.1974 'International Tables Vol C Tables 4.2.6.8 and 6.1.1.4'
I I -0.3257 6.8362 'International Tables Vol C Tables 4.2.6.8 and 6.1.1.4'

loop_
_geom_angle_atom_site_label_1
_geom_angle_atom_site_label_2
_geom_angle_atom_site_label_3
_geom_angle
C9 Fe1 C8 41.3(4)
C9 Fe1 C5 108.4(4)
C8 Fe1 C5 120.8(4)
C9 Fe1 C10 41.0(4)
C8 Fe1 C10 69.2(4)
C5 Fe1 C10 126.3(4)
C9 Fe1 C4 122.1(4)
C8 Fe1 C4 156.8(4)
C5 Fe1 C4 40.4(4)
C10 Fe1 C4 109.0(4)
C9 Fe1 C6 68.6(4)
C8 Fe1 C6 68.7(4)
C5 Fe1 C6 163.1(4)
C10 Fe1 C6 40.7(4)
C4 Fe1 C6 125.9(4)
C9 Fe1 C7 68.9(4)
C8 Fe1 C7 40.9(4)
C5 Fe1 C7 155.3(4)
C10 Fe1 C7 68.8(4)
C4 Fe1 C7 161.8(4)
C6 Fe1 C7 40.7(4)
C9 Fe1 C3 156.8(4)
C8 Fe1 C3 160.7(4)
C5 Fe1 C3 68.0(4)
C10 Fe1 C3 121.4(4)
C4 Fe1 C3 40.2(4)
C6 Fe1 C3 107.8(4)
C7 Fe1 C3 124.2(4)
C9 Fe1 C2 161.0(4)
C8 Fe1 C2 123.0(4)
C5 Fe1 C2 68.2(4)
C10 Fe1 C2 156.0(4)
C4 Fe1 C2 68.3(4)
C6 Fe1 C2 120.2(4)
C7 Fe1 C2 105.9(4)
C3 Fe1 C2 41.0(4)
C9 Fe1 C1 124.2(4)
C8 Fe1 C1 105.4(4)
C5 Fe1 C1 41.0(4)
C10 Fe1 C1 162.4(4)
C4 Fe1 C1 69.0(4)
C6 Fe1 C1 154.6(4)
C7 Fe1 C1 118.8(4)
C3 Fe1 C1 69.2(4)
C2 Fe1 C1 40.9(4)
C5 C1 C2 105.5(8)
C5 C1 C11 129.2(8)
C2 C1 C11 125.2(8)
C5 C1 Fe1 68.1(5)
C2 C1 Fe1 69.2(5)
C11 C1 Fe1 126.7(6)
C3 C2 C1 108.5(8)
C3 C2 Fe1 69.5(5)
C1 C2 Fe1 69.8(5)
C4 C3 C2 107.6(8)
C4 C3 Fe1 69.3(6)
C2 C3 Fe1 69.6(5)
C5 C4 C3 108.5(8)
C5 C4 Fe1 69.4(5)
C3 C4 Fe1 70.5(6)
C4 C5 C1 109.9(9)
C4 C5 Fe1 70.2(6)
C1 C5 Fe1 70.9(5)
C10 C6 C7 108.7(9)
C10 C6 Fe1 69.5(6)
C7 C6 Fe1 69.9(5)
C6 C7 C8 107.6(9)
C6 C7 Fe1 69.4(5)
C8 C7 Fe1 68.7(6)
C9 C8 C7 107.5(9)
C9 C8 Fe1 68.5(6)
C7 C8 Fe1 70.4(6)
C10 C9 C8 109.0(9)
C10 C9 Fe1 70.8(6)
C8 C9 Fe1 70.2(6)
C9 C10 C6 107.2(9)
C9 C10 Fe1 68.2(6)
C6 C10 Fe1 69.8(6)
C16 C11 C12 118.7(9)
C16 C11 C1 121.6(8)
C12 C11 C1 119.7(8)
C13 C12 C11 120.2(9)
C14 C13 C12 119.8(9)
C15 C14 C13 119.8(8)
C15 C14 I1 120.0(7)
C13 C14 I1 120.2(7)
C16 C15 C14 119.9(8)
C11 C16 C15 121.6(8)
C7A Fe2 C8A 42.1(4)
C7A Fe2 C9A 70.1(4)
C8A Fe2 C9A 41.4(4)
C7A Fe2 C6A 41.0(4)
C8A Fe2 C6A 69.7(4)
C9A Fe2 C6A 69.4(4)
C7A Fe2 C10A 69.1(4)
C8A Fe2 C10A 69.4(4)
C9A Fe2 C10A 41.2(4)
C6A Fe2 C10A 40.7(4)
C7A Fe2 C4A 133.6(5)
C8A Fe2 C4A 108.6(4)
C9A Fe2 C4A 113.9(4)
C6A Fe2 C4A 173.3(5)
C10A Fe2 C4A 145.5(5)
C7A Fe2 C5A 109.5(4)
C8A Fe2 C5A 113.9(4)
C9A Fe2 C5A 144.7(4)
C6A Fe2 C5A 134.4(4)
C10A Fe2 C5A 173.7(4)
C4A Fe2 C5A 39.7(4)
C7A Fe2 C3A 173.5(5)
C8A Fe2 C3A 132.9(4)
C9A Fe2 C3A 108.6(4)
C6A Fe2 C3A 145.1(5)
C10A Fe2 C3A 114.5(5)
C4A Fe2 C3A 40.6(5)
C5A Fe2 C3A 67.6(5)
C7A Fe2 C2A 146.0(4)
C8A Fe2 C2A 171.4(4)
C9A Fe2 C2A 132.2(4)
C6A Fe2 C2A 115.2(5)
C10A Fe2 C2A 109.3(5)
C4A Fe2 C2A 67.4(5)
C5A Fe2 C2A 68.2(4)
C3A Fe2 C2A 39.3(4)
C7A Fe2 C1A 113.1(4)
C8A Fe2 C1A 145.4(4)
C9A Fe2 C1A 172.3(4)
C6A Fe2 C1A 108.0(4)
C10A Fe2 C1A 132.4(4)
C4A Fe2 C1A 69.4(4)
C5A Fe2 C1A 42.0(4)
C3A Fe2 C1A 69.0(4)
C2A Fe2 C1A 41.5(4)
C11A C1A C2A 129.8(9)
C11A C1A C5A 127.2(9)
C2A C1A C5A 103.0(9)
C11A C1A Fe2 127.8(6)
C2A C1A Fe2 68.9(6)
C5A C1A Fe2 68.0(5)
C3A C2A C1A 110.2(10)
C3A C2A Fe2 70.1(6)
C1A C2A Fe2 69.6(5)
C2A C3A C4A 108.5(9)
C2A C3A Fe2 70.6(6)
C4A C3A Fe2 69.2(6)
C5A C4A C3A 108.6(9)
C5A C4A Fe2 70.2(6)
C3A C4A Fe2 70.2(6)
C4A C5A C1A 109.7(10)
C4A C5A Fe2 70.1(6)
C1A C5A Fe2 70.0(5)
C7A C6A C10A 108.1(9)
C7A C6A Fe2 68.1(5)
C10A C6A Fe2 69.8(6)
C6A C7A C8A 108.4(9)
C6A C7A Fe2 70.9(6)
C8A C7A Fe2 69.5(5)
C9A C8A C7A 107.3(9)
C9A C8A Fe2 69.8(6)
C7A C8A Fe2 68.4(5)
C8A C9A C10A 107.6(10)
C8A C9A Fe2 68.8(6)
C10A C9A Fe2 70.0(6)
C6A C10A C9A 108.6(10)
C6A C10A Fe2 69.5(6)
C9A C10A Fe2 68.8(6)
C12A C11A C16A 116.9(9)
C12A C11A C1A 121.9(9)
C16A C11A C1A 121.1(9)
C13A C12A C11A 122.1(10)
C12A C13A C14A 118.4(10)
C15A C14A C13A 121.2(8)
C15A C14A I2 120.4(7)
C13A C14A I2 118.2(7)
C16A C15A C14A 119.4(9)
C15A C16A C11A 121.7(9)

loop_
_geom_bond_atom_site_label_1
_geom_bond_atom_site_label_2
_geom_bond_distance
I1 C14 2.094(9)
Fe1 C9 2.013(11)
Fe1 C8 2.035(11)
Fe1 C5 2.038(9)
Fe1 C10 2.046(10)
Fe1 C4 2.049(10)
Fe1 C6 2.051(10)
Fe1 C7 2.058(9)
Fe1 C3 2.066(10)
Fe1 C2 2.067(9)
Fe1 C1 2.075(10)
C1 C5 1.442(13)
C1 C2 1.449(13)
C1 C11 1.449(14)
C2 C3 1.446(13)
C3 C4 1.416(15)
C4 C5 1.411(14)
C6 C10 1.424(14)
C6 C7 1.429(15)
C7 C8 1.430(15)
C8 C9 1.427(15)
C9 C10 1.421(15)
C11 C16 1.369(13)
C11 C12 1.411(13)
C12 C13 1.392(14)
C13 C14 1.389(13)
C14 C15 1.386(13)
C15 C16 1.383(13)
I2 C14A 2.112(8)
Fe2 C7A 2.007(10)
Fe2 C8A 2.021(10)
Fe2 C9A 2.034(12)
Fe2 C6A 2.044(10)
Fe2 C10A 2.049(11)
Fe2 C4A 2.061(11)
Fe2 C5A 2.063(10)
Fe2 C3A 2.076(10)
Fe2 C2A 2.082(10)
Fe2 C1A 2.091(10)
C1A C11A 1.416(14)
C1A C2A 1.480(14)
C1A C5A 1.489(14)
C2A C3A 1.397(15)
C3A C4A 1.435(18)
C4A C5A 1.401(15)
C6A C7A 1.418(15)
C6A C10A 1.423(15)
C7A C8A 1.448(14)
C8A C9A 1.434(16)
C9A C10A 1.436(16)
C11A C12A 1.392(15)
C11A C16A 1.414(14)
C12A C13A 1.381(15)
C13A C14A 1.385(15)
C14A C15A 1.383(14)
C15A C16A 1.359(13)
